data_1502386
loop_
_publ_author_name
'Zhang, Wei'
'Sato, Kasumi'
'Kato, Atsushi'
'Jia, Yue-Mei'
'Hu, Xiang-Guo'
'Wilson, Francis X.'
'van Well, Renate'
'Horne, Graeme'
'Fleet, George W. J.'
'Nash, Robert J.'
'Yu, Chu-Yi'

_publ_section_title
;
 Synthesis of fully substituted polyhydroxylated pyrrolizidines via
 Cope-House cyclization.
;
_journal_issue 16
_journal_name_full 'Organic letters'
_journal_page_first 4414
_journal_page_last 4417
_journal_paper_doi 10.1021/ol201749c
_journal_volume 13
_journal_year 2011
_chemical_absolute_configuration unk
_chemical_formula_moiety 'C32 H39 N O6'
_chemical_formula_sum 'C32 H39 N O6'
_chemical_formula_weight 533.64
_chemical_name_systematic
; 
 ? 
;
_space_group_IT_number 4
_symmetry_cell_setting monoclinic
_symmetry_space_group_name_Hall 'P 2yb'
_symmetry_space_group_name_H-M 'P 1 21 1'
_atom_sites_solution_hydrogens geom
_atom_sites_solution_primary direct
_atom_sites_solution_secondary difmap
_audit_creation_method SHELXL-97
_cell_angle_alpha 90.00
_cell_angle_beta 115.10(3)
_cell_angle_gamma 90.00
_cell_formula_units_Z 2
_cell_length_a 12.634(3)
_cell_length_b 8.8253(18)
_cell_length_c 14.418(3)
_cell_measurement_reflns_used 5318
_cell_measurement_temperature 173(2)
_cell_measurement_theta_max 27.4806
_cell_measurement_theta_min 1.5597
_cell_volume 1455.8(7)
_computing_cell_refinement 'CrystalClear (Rigaku Inc., 2008)'
_computing_data_collection 'CrystalClear (Rigaku Inc., 2008)'
_computing_data_reduction 'CrystalClear (Rigaku Inc., 2008)'
_computing_molecular_graphics
;
 Mercury: visualization and analysis of crystal structures, C. F. Macrae,
 P. R. Edgington, P. McCabe, E. Pidcock, G. P. Shields, R. Taylor,
 M. Towler and J. van de Streek, J. Appl. Cryst., 39, 453-457, 2006.
;
_computing_publication_material 'SHELX-97 (Sheldrick, 1997)'
_computing_structure_refinement 'SHELXL-97 (Sheldrick, 1997)'
_computing_structure_solution 'SHELXS-97 (Sheldrick, 1990)'
_diffrn_ambient_temperature 173(2)
_diffrn_detector_area_resol_mean 28.5714
_diffrn_measured_fraction_theta_full 0.997
_diffrn_measured_fraction_theta_max 0.997
_diffrn_measurement_device_type 'Saturn724+ CCD'
_diffrn_measurement_method '\w scans at fixed \c = 45\%'
_diffrn_radiation_monochromator graphite
_diffrn_radiation_source 'fine-focus sealed tube'
_diffrn_radiation_type MoK\a
_diffrn_radiation_wavelength 0.71073
_diffrn_reflns_av_R_equivalents 0.0355
_diffrn_reflns_av_sigmaI/netI 0.0288
_diffrn_reflns_limit_h_max 16
_diffrn_reflns_limit_h_min -12
_diffrn_reflns_limit_k_max 11
_diffrn_reflns_limit_k_min -11
_diffrn_reflns_limit_l_max 18
_diffrn_reflns_limit_l_min -18
_diffrn_reflns_number 12894
_diffrn_reflns_theta_full 27.50
_diffrn_reflns_theta_max 27.50
_diffrn_reflns_theta_min 1.56
_exptl_absorpt_coefficient_mu 0.083
_exptl_absorpt_correction_T_max 1.0000
_exptl_absorpt_correction_T_min 0.7928
_exptl_absorpt_correction_type multi-scan
_exptl_absorpt_process_details 'CrystalClear (Rigaku Inc., 2008)'
_exptl_crystal_colour Colorless
_exptl_crystal_density_diffrn 1.217
_exptl_crystal_density_method 'not measured'
_exptl_crystal_description block
_exptl_crystal_F_000 572
_exptl_crystal_size_max 0.57
_exptl_crystal_size_mid 0.37
_exptl_crystal_size_min 0.25
_refine_diff_density_max 0.428
_refine_diff_density_min -0.454
_refine_diff_density_rms 0.187
_refine_ls_abs_structure_details 'Flack H D (1983), Acta Cryst. A39, 876-881'
_refine_ls_abs_structure_Flack 0.5(10)
_refine_ls_extinction_method none
_refine_ls_goodness_of_fit_ref 1.231
_refine_ls_hydrogen_treatment constr
_refine_ls_matrix_type full
_refine_ls_number_parameters 352
_refine_ls_number_reflns 3548
_refine_ls_number_restraints 1
_refine_ls_restrained_S_all 1.231
_refine_ls_R_factor_all 0.0484
_refine_ls_R_factor_gt 0.0422
_refine_ls_shift/su_max 0.000
_refine_ls_shift/su_mean 0.000
_refine_ls_structure_factor_coef Fsqd
_refine_ls_weighting_details 'calc w=1/[\s^2^(Fo^2^)+(0.0792P)^2^+0.0528P] where P=(Fo^2^+2Fc^2^)/3'
_refine_ls_weighting_scheme calc
_refine_ls_wR_factor_gt 0.1231
_refine_ls_wR_factor_ref 0.1346
_reflns_number_gt 3468
_reflns_number_total 3548
_reflns_threshold_expression >2sigma(I)
_cod_data_source_file ol201749c_si_005.cif
_cod_data_source_block a
_cod_original_cell_volume 1455.8(5)
_cod_original_sg_symbol_H-M P2(1)
_cod_database_code 1502386

loop_
_symmetry_equiv_pos_as_xyz
'x, y, z'
'-x, y+1/2, -z'

loop_
_atom_site_label
_atom_site_type_symbol
_atom_site_fract_x
_atom_site_fract_y
_atom_site_fract_z
_atom_site_U_iso_or_equiv
_atom_site_adp_type
_atom_site_occupancy
_atom_site_symmetry_multiplicity
_atom_site_calc_flag
_atom_site_refinement_flags
O1 O 0.80869(14) 1.20411(19) -0.00023(13) 0.0318(4) Uani 1 1 d .
O2 O 0.86587(14) 0.9387(2) 0.22112(14) 0.0378(4) Uani 1 1 d .
O3 O 0.66351(15) 1.0915(2) 0.25885(12) 0.0346(4) Uani 1 1 d .
O4 O 0.38521(14) 0.9055(2) 0.07103(12) 0.0320(4) Uani 1 1 d .
H4 H 0.3362 0.8357 0.0452 0.048 Uiso 1 1 calc R
O5 O 0.34794(13) 1.06996(19) -0.11563(13) 0.0312(4) Uani 1 1 d .
O6 O 0.17331(15) 0.9467(3) -0.21964(14) 0.0445(5) Uani 1 1 d .
N1 N 0.60904(15) 1.0468(2) -0.00235(13) 0.0251(4) Uani 1 1 d .
C1 C 0.8959(2) 1.2634(3) -0.02919(19) 0.0341(5) Uani 1 1 d .
H1A H 0.8768 1.3702 -0.0509 0.041 Uiso 1 1 calc R
H1B H 0.8941 1.2054 -0.0886 0.041 Uiso 1 1 calc R
C2 C 1.0179(2) 1.2562(3) 0.05635(19) 0.0308(5) Uani 1 1 d .
C3 C 1.0436(2) 1.3241(3) 0.1504(2) 0.0367(5) Uani 1 1 d .
H3A H 0.9836 1.3741 0.1618 0.044 Uiso 1 1 calc R
C4 C 1.1560(2) 1.3195(4) 0.2277(2) 0.0447(6) Uani 1 1 d .
H4A H 1.1730 1.3668 0.2916 0.054 Uiso 1 1 calc R
C5 C 1.2439(2) 1.2456(4) 0.2115(2) 0.0442(6) Uani 1 1 d .
H5A H 1.3210 1.2424 0.2646 0.053 Uiso 1 1 calc R
C6 C 1.2196(2) 1.1767(3) 0.1187(2) 0.0414(6) Uani 1 1 d .
H6A H 1.2795 1.1254 0.1078 0.050 Uiso 1 1 calc R
C7 C 1.1065(2) 1.1831(3) 0.0411(2) 0.0355(5) Uani 1 1 d .
H7A H 1.0897 1.1368 -0.0231 0.043 Uiso 1 1 calc R
C8 C 0.8096(2) 1.0424(3) 0.00139(19) 0.0305(5) Uani 1 1 d .
H8A H 0.8901 1.0054 0.0426 0.037 Uiso 1 1 calc R
H8B H 0.7833 1.0029 -0.0692 0.037 Uiso 1 1 calc R
C9 C 0.9599(2) 1.0176(3) 0.2979(2) 0.0395(6) Uani 1 1 d .
H9A H 0.9373 1.0543 0.3518 0.047 Uiso 1 1 calc R
H9B H 0.9827 1.1058 0.2679 0.047 Uiso 1 1 calc R
C10 C 1.0589(2) 0.9073(3) 0.34164(19) 0.0375(6) Uani 1 1 d .
C11 C 1.0807(3) 0.8313(4) 0.4322(2) 0.0511(8) Uani 1 1 d .
H11A H 1.0346 0.8538 0.4682 0.061 Uiso 1 1 calc R
C12 C 1.1678(3) 0.7236(5) 0.4711(3) 0.0634(10) Uani 1 1 d .
H12A H 1.1828 0.6745 0.5341 0.076 Uiso 1 1 calc R
C13 C 1.2329(3) 0.6876(5) 0.4180(3) 0.0606(9) Uani 1 1 d .
H13A H 1.2909 0.6108 0.4431 0.073 Uiso 1 1 calc R
C14 C 1.2141(3) 0.7631(5) 0.3282(3) 0.0578(9) Uani 1 1 d .
H14A H 1.2600 0.7395 0.2923 0.069 Uiso 1 1 calc R
C15 C 1.1272(2) 0.8742(4) 0.2905(2) 0.0482(7) Uani 1 1 d .
H15A H 1.1151 0.9273 0.2295 0.058 Uiso 1 1 calc R
C16 C 0.5792(2) 1.0534(3) 0.29628(19) 0.0391(6) Uani 1 1 d .
H16A H 0.5041 1.0306 0.2373 0.047 Uiso 1 1 calc R
H16B H 0.5667 1.1426 0.3321 0.047 Uiso 1 1 calc R
C17 C 0.6131(2) 0.9196(4) 0.36871(17) 0.0373(5) Uani 1 1 d .
C18 C 0.5315(3) 0.8610(5) 0.4005(3) 0.0601(9) Uani 1 1 d .
H18A H 0.4553 0.9036 0.3751 0.072 Uiso 1 1 calc R
C19 C 0.5607(4) 0.7408(6) 0.4690(3) 0.0779(13) Uani 1 1 d .
H19A H 0.5046 0.7027 0.4908 0.093 Uiso 1 1 calc R
C20 C 0.6704(4) 0.6762(5) 0.5059(3) 0.0665(10) Uani 1 1 d .
H20A H 0.6896 0.5932 0.5521 0.080 Uiso 1 1 calc R
C21 C 0.7513(3) 0.7328(5) 0.4752(2) 0.0542(8) Uani 1 1 d .
H21A H 0.8271 0.6892 0.5006 0.065 Uiso 1 1 calc R
C22 C 0.7231(2) 0.8538(4) 0.4071(2) 0.0418(6) Uani 1 1 d .
H22A H 0.7801 0.8921 0.3866 0.050 Uiso 1 1 calc R
C23 C 0.72923(18) 0.9864(3) 0.04723(16) 0.0271(4) Uani 1 1 d .
H23A H 0.7251 0.8734 0.0417 0.033 Uiso 1 1 calc R
C24 C 0.76802(19) 1.0290(3) 0.15897(17) 0.0291(5) Uani 1 1 d .
H24A H 0.7883 1.1390 0.1696 0.035 Uiso 1 1 calc R
C25 C 0.65994(19) 0.9960(3) 0.17746(16) 0.0284(5) Uani 1 1 d .
H25A H 0.6591 0.8871 0.1963 0.034 Uiso 1 1 calc R
C26 C 0.55727(18) 1.0289(3) 0.07296(16) 0.0254(4) Uani 1 1 d .
H26A H 0.5175 1.1250 0.0770 0.031 Uiso 1 1 calc R
C27 C 0.46691(18) 0.9034(3) 0.02788(16) 0.0264(4) Uani 1 1 d .
H27A H 0.5077 0.8032 0.0425 0.032 Uiso 1 1 calc R
C28 C 0.41886(19) 0.9365(3) -0.08762(17) 0.0271(4) Uani 1 1 d .
H28A H 0.3761 0.8471 -0.1293 0.033 Uiso 1 1 calc R
C29 C 0.53247(19) 0.9670(3) -0.09885(16) 0.0277(4) Uani 1 1 d .
H29A H 0.5693 0.8671 -0.0999 0.033 Uiso 1 1 calc R
C30 C 0.5170(2) 1.0534(4) -0.19509(18) 0.0377(6) Uani 1 1 d .
H30A H 0.5935 1.0687 -0.1958 0.057 Uiso 1 1 calc R
H30B H 0.4810 1.1520 -0.1957 0.057 Uiso 1 1 calc R
H30C H 0.4666 0.9952 -0.2557 0.057 Uiso 1 1 calc R
C31 C 0.2288(2) 1.0447(3) -0.13825(19) 0.0336(5) Uani 1 1 d .
H31A H 0.2234 1.0028 -0.0767 0.040 Uiso 1 1 calc R
H31B H 0.1872 1.1431 -0.1542 0.040 Uiso 1 1 calc R
C32 C 0.1623(4) 1.0084(8) -0.3138(2) 0.0920(18) Uani 1 1 d .
H32A H 0.1239 0.9346 -0.3687 0.138 Uiso 1 1 calc R
H32B H 0.2400 1.0322 -0.3095 0.138 Uiso 1 1 calc R
H32C H 0.1153 1.1011 -0.3286 0.138 Uiso 1 1 calc R

loop_
_atom_site_aniso_label
_atom_site_aniso_U_11
_atom_site_aniso_U_22
_atom_site_aniso_U_33
_atom_site_aniso_U_23
_atom_site_aniso_U_13
_atom_site_aniso_U_12
O1 0.0273(8) 0.0258(9) 0.0464(9) 0.0012(7) 0.0196(7) 0.0010(7)
O2 0.0259(8) 0.0297(9) 0.0436(9) 0.0013(7) 0.0011(7) 0.0008(7)
O3 0.0380(9) 0.0353(10) 0.0301(8) -0.0061(7) 0.0141(7) -0.0043(8)
O4 0.0293(8) 0.0326(9) 0.0381(8) -0.0027(7) 0.0182(7) -0.0066(7)
O5 0.0243(7) 0.0239(8) 0.0414(9) 0.0013(7) 0.0101(6) 0.0015(7)
O6 0.0344(9) 0.0498(12) 0.0431(10) -0.0081(9) 0.0103(8) -0.0092(9)
N1 0.0224(8) 0.0258(9) 0.0273(8) -0.0002(7) 0.0107(7) 0.0000(7)
C1 0.0327(12) 0.0338(13) 0.0398(13) 0.0052(10) 0.0195(10) -0.0012(10)
C2 0.0314(11) 0.0260(11) 0.0412(12) 0.0056(9) 0.0215(10) -0.0002(9)
C3 0.0371(12) 0.0383(14) 0.0424(13) 0.0018(11) 0.0245(11) 0.0048(11)
C4 0.0446(14) 0.0483(17) 0.0413(14) -0.0015(13) 0.0185(12) -0.0021(13)
C5 0.0331(13) 0.0444(16) 0.0510(15) 0.0074(13) 0.0138(12) 0.0001(12)
C6 0.0315(12) 0.0356(14) 0.0636(17) 0.0053(13) 0.0263(12) 0.0040(11)
C7 0.0351(13) 0.0302(13) 0.0492(14) -0.0013(11) 0.0255(11) -0.0019(10)
C8 0.0272(10) 0.0251(11) 0.0408(12) -0.0002(9) 0.0159(9) 0.0018(9)
C9 0.0312(11) 0.0404(15) 0.0368(12) -0.0047(11) 0.0047(10) -0.0007(11)
C10 0.0277(11) 0.0426(15) 0.0326(11) -0.0012(11) 0.0035(9) -0.0009(11)
C11 0.0402(14) 0.070(2) 0.0389(14) 0.0087(15) 0.0123(12) 0.0060(15)
C12 0.0526(18) 0.075(3) 0.0523(18) 0.0230(18) 0.0128(15) 0.0140(18)
C13 0.0469(16) 0.063(2) 0.0561(18) 0.0077(16) 0.0066(14) 0.0180(16)
C14 0.0415(15) 0.077(2) 0.0522(17) -0.0057(17) 0.0169(13) 0.0116(16)
C15 0.0381(13) 0.063(2) 0.0386(13) 0.0019(13) 0.0119(11) 0.0075(14)
C16 0.0367(12) 0.0463(15) 0.0359(12) -0.0041(11) 0.0169(10) 0.0027(12)
C17 0.0377(12) 0.0459(15) 0.0289(11) -0.0065(11) 0.0147(9) -0.0047(12)
C18 0.0499(17) 0.081(3) 0.0569(18) 0.0027(18) 0.0295(15) -0.0096(18)
C19 0.076(3) 0.096(3) 0.075(2) 0.019(2) 0.045(2) -0.019(3)
C20 0.088(3) 0.066(2) 0.0456(17) 0.0144(17) 0.0288(18) -0.006(2)
C21 0.0579(18) 0.064(2) 0.0361(14) 0.0050(14) 0.0155(13) 0.0054(17)
C22 0.0421(14) 0.0483(16) 0.0363(12) 0.0024(11) 0.0180(11) -0.0009(12)
C23 0.0233(9) 0.0229(11) 0.0340(11) 0.0010(9) 0.0111(8) 0.0019(8)
C24 0.0234(10) 0.0257(11) 0.0338(11) 0.0008(9) 0.0079(8) -0.0003(9)
C25 0.0299(10) 0.0258(11) 0.0284(10) -0.0008(9) 0.0111(8) -0.0010(9)
C26 0.0257(10) 0.0227(10) 0.0285(10) 0.0001(8) 0.0120(8) 0.0013(9)
C27 0.0261(10) 0.0226(11) 0.0320(10) -0.0011(8) 0.0136(8) 0.0005(9)
C28 0.0262(9) 0.0227(11) 0.0319(11) -0.0023(8) 0.0117(8) -0.0004(9)
C29 0.0288(10) 0.0263(11) 0.0281(10) -0.0031(9) 0.0122(8) -0.0001(9)
C30 0.0355(12) 0.0463(15) 0.0302(11) 0.0017(11) 0.0129(9) -0.0021(12)
C31 0.0247(10) 0.0356(13) 0.0377(11) 0.0001(10) 0.0105(9) 0.0016(10)
C32 0.068(2) 0.161(6) 0.0306(15) -0.002(2) 0.0048(15) -0.013(3)

loop_
_atom_type_symbol
_atom_type_description
_atom_type_scat_dispersion_real
_atom_type_scat_dispersion_imag
_atom_type_scat_source
C C 0.0033 0.0016 'International Tables Vol C Tables 4.2.6.8 and 6.1.1.4'
H H 0.0000 0.0000 'International Tables Vol C Tables 4.2.6.8 and 6.1.1.4'
N N 0.0061 0.0033 'International Tables Vol C Tables 4.2.6.8 and 6.1.1.4'
O O 0.0106 0.0060 'International Tables Vol C Tables 4.2.6.8 and 6.1.1.4'

loop_
_geom_angle_atom_site_label_1
_geom_angle_atom_site_label_2
_geom_angle_atom_site_label_3
_geom_angle
C8 O1 C1 111.58(18)
C9 O2 C24 115.7(2)
C16 O3 C25 113.80(19)
C27 O4 H4 109.5
C31 O5 C28 114.38(18)
C31 O6 C32 112.4(3)
C23 N1 C29 114.06(18)
C23 N1 C26 106.68(16)
C29 N1 C26 108.47(16)
O1 C1 C2 112.99(19)
O1 C1 H1A 109.0
C2 C1 H1A 109.0
O1 C1 H1B 109.0
C2 C1 H1B 109.0
H1A C1 H1B 107.8
C7 C2 C3 119.0(2)
C7 C2 C1 120.1(2)
C3 C2 C1 120.9(2)
C4 C3 C2 120.5(2)
C4 C3 H3A 119.7
C2 C3 H3A 119.7
C3 C4 C5 119.9(3)
C3 C4 H4A 120.0
C5 C4 H4A 120.0
C6 C5 C4 120.3(3)
C6 C5 H5A 119.9
C4 C5 H5A 119.9
C5 C6 C7 119.4(2)
C5 C6 H6A 120.3
C7 C6 H6A 120.3
C2 C7 C6 120.9(2)
C2 C7 H7A 119.6
C6 C7 H7A 119.6
O1 C8 C23 109.38(19)
O1 C8 H8A 109.8
C23 C8 H8A 109.8
O1 C8 H8B 109.8
C23 C8 H8B 109.8
H8A C8 H8B 108.2
O2 C9 C10 106.5(2)
O2 C9 H9A 110.4
C10 C9 H9A 110.4
O2 C9 H9B 110.4
C10 C9 H9B 110.4
H9A C9 H9B 108.6
C15 C10 C11 118.7(3)
C15 C10 C9 120.7(2)
C11 C10 C9 120.5(3)
C12 C11 C10 121.3(3)
C12 C11 H11A 119.3
C10 C11 H11A 119.3
C13 C12 C11 119.6(3)
C13 C12 H12A 120.2
C11 C12 H12A 120.2
C12 C13 C14 120.2(3)
C12 C13 H13A 119.9
C14 C13 H13A 119.9
C13 C14 C15 119.7(3)
C13 C14 H14A 120.1
C15 C14 H14A 120.1
C10 C15 C14 120.3(3)
C10 C15 H15A 119.8
C14 C15 H15A 119.8
O3 C16 C17 114.1(2)
O3 C16 H16A 108.7
C17 C16 H16A 108.7
O3 C16 H16B 108.7
C17 C16 H16B 108.7
H16A C16 H16B 107.6
C22 C17 C18 118.0(3)
C22 C17 C16 123.0(2)
C18 C17 C16 119.0(3)
C19 C18 C17 120.4(3)
C19 C18 H18A 119.8
C17 C18 H18A 119.8
C20 C19 C18 120.7(3)
C20 C19 H19A 119.6
C18 C19 H19A 119.6
C21 C20 C19 119.4(3)
C21 C20 H20A 120.3
C19 C20 H20A 120.3
C20 C21 C22 120.3(3)
C20 C21 H21A 119.8
C22 C21 H21A 119.8
C17 C22 C21 121.1(3)
C17 C22 H22A 119.4
C21 C22 H22A 119.4
N1 C23 C8 114.47(18)
N1 C23 C24 103.12(17)
C8 C23 C24 114.12(18)
N1 C23 H23A 108.3
C8 C23 H23A 108.3
C24 C23 H23A 108.3
O2 C24 C23 109.43(19)
O2 C24 C25 112.70(19)
C23 C24 C25 103.18(17)
O2 C24 H24A 110.4
C23 C24 H24A 110.4
C25 C24 H24A 110.4
O3 C25 C24 108.16(18)
O3 C25 C26 114.29(19)
C24 C25 C26 103.74(17)
O3 C25 H25A 110.1
C24 C25 H25A 110.1
C26 C25 H25A 110.1
N1 C26 C27 104.28(17)
N1 C26 C25 106.48(17)
C27 C26 C25 116.58(19)
N1 C26 H26A 109.7
C27 C26 H26A 109.7
C25 C26 H26A 109.7
O4 C27 C26 110.94(18)
O4 C27 C28 116.56(18)
C26 C27 C28 101.77(18)
O4 C27 H27A 109.1
C26 C27 H27A 109.1
C28 C27 H27A 109.1
O5 C28 C29 109.12(18)
O5 C28 C27 111.96(18)
C29 C28 C27 100.96(17)
O5 C28 H28A 111.4
C29 C28 H28A 111.4
C27 C28 H28A 111.4
N1 C29 C30 113.3(2)
N1 C29 C28 104.46(17)
C30 C29 C28 114.85(19)
N1 C29 H29A 108.0
C30 C29 H29A 108.0
C28 C29 H29A 108.0
C29 C30 H30A 109.5
C29 C30 H30B 109.5
H30A C30 H30B 109.5
C29 C30 H30C 109.5
H30A C30 H30C 109.5
H30B C30 H30C 109.5
O6 C31 O5 113.6(2)
O6 C31 H31A 108.9
O5 C31 H31A 108.9
O6 C31 H31B 108.9
O5 C31 H31B 108.9
H31A C31 H31B 107.7
O6 C32 H32A 109.5
O6 C32 H32B 109.5
H32A C32 H32B 109.5
O6 C32 H32C 109.5
H32A C32 H32C 109.5
H32B C32 H32C 109.5

loop_
_geom_bond_atom_site_label_1
_geom_bond_atom_site_label_2
_geom_bond_distance
O1 C8 1.427(3)
O1 C1 1.433(3)
O2 C9 1.416(3)
O2 C24 1.423(3)
O3 C16 1.423(3)
O3 C25 1.430(3)
O4 C27 1.413(2)
O4 H4 0.8400
O5 C31 1.416(3)
O5 C28 1.431(3)
O6 C31 1.385(3)
O6 C32 1.414(4)
N1 C23 1.477(3)
N1 C29 1.492(3)
N1 C26 1.495(3)
C1 C2 1.512(3)
C1 H1A 0.9900
C1 H1B 0.9900
C2 C7 1.388(3)
C2 C3 1.389(4)
C3 C4 1.384(4)
C3 H3A 0.9500
C4 C5 1.390(4)
C4 H4A 0.9500
C5 C6 1.381(4)
C5 H5A 0.9500
C6 C7 1.393(4)
C6 H6A 0.9500
C7 H7A 0.9500
C8 C23 1.511(3)
C8 H8A 0.9900
C8 H8B 0.9900
C9 C10 1.497(4)
C9 H9A 0.9900
C9 H9B 0.9900
C10 C15 1.384(4)
C10 C11 1.388(4)
C11 C12 1.381(5)
C11 H11A 0.9500
C12 C13 1.377(5)
C12 H12A 0.9500
C13 C14 1.384(5)
C13 H13A 0.9500
C14 C15 1.398(5)
C14 H14A 0.9500
C15 H15A 0.9500
C16 C17 1.513(4)
C16 H16A 0.9900
C16 H16B 0.9900
C17 C22 1.386(4)
C17 C18 1.393(4)
C18 C19 1.389(6)
C18 H18A 0.9500
C19 C20 1.379(6)
C19 H19A 0.9500
C20 C21 1.368(5)
C20 H20A 0.9500
C21 C22 1.392(4)
C21 H21A 0.9500
C22 H22A 0.9500
C23 C24 1.519(3)
C23 H23A 1.0000
C24 C25 1.526(3)
C24 H24A 1.0000
C25 C26 1.542(3)
C25 H25A 1.0000
C26 C27 1.524(3)
C26 H26A 1.0000
C27 C28 1.539(3)
C27 H27A 1.0000
C28 C29 1.535(3)
C28 H28A 1.0000
C29 C30 1.522(3)
C29 H29A 1.0000
C30 H30A 0.9800
C30 H30B 0.9800
C30 H30C 0.9800
C31 H31A 0.9900
C31 H31B 0.9900
C32 H32A 0.9800
C32 H32B 0.9800
C32 H32C 0.9800

loop_
_geom_hbond_atom_site_label_D
_geom_hbond_atom_site_label_H
_geom_hbond_atom_site_label_A
_geom_hbond_distance_DH
_geom_hbond_distance_HA
_geom_hbond_distance_DA
_geom_hbond_angle_DHA
_geom_hbond_site_symmetry_A
O4 H4 O1 0.84 2.03 2.843(2) 163.1 2_645

loop_
_geom_torsion_atom_site_label_1
_geom_torsion_atom_site_label_2
_geom_torsion_atom_site_label_3
_geom_torsion_atom_site_label_4
_geom_torsion
C8 O1 C1 C2 -76.7(3)
O1 C1 C2 C7 124.6(2)
O1 C1 C2 C3 -56.4(3)
C7 C2 C3 C4 0.3(4)
C1 C2 C3 C4 -178.8(3)
C2 C3 C4 C5 -0.5(4)
C3 C4 C5 C6 0.0(5)
C4 C5 C6 C7 0.5(4)
C3 C2 C7 C6 0.3(4)
C1 C2 C7 C6 179.4(2)
C5 C6 C7 C2 -0.7(4)
C1 O1 C8 C23 171.64(17)
C24 O2 C9 C10 -171.1(2)
O2 C9 C10 C15 78.9(3)
O2 C9 C10 C11 -98.3(3)
C15 C10 C11 C12 -0.5(5)
C9 C10 C11 C12 176.7(3)
C10 C11 C12 C13 -1.6(6)
C11 C12 C13 C14 2.4(6)
C12 C13 C14 C15 -1.1(6)
C11 C10 C15 C14 1.8(5)
C9 C10 C15 C14 -175.4(3)
C13 C14 C15 C10 -1.0(5)
C25 O3 C16 C17 79.1(3)
O3 C16 C17 C22 9.0(4)
O3 C16 C17 C18 -172.5(3)
C22 C17 C18 C19 0.3(5)
C16 C17 C18 C19 -178.3(3)
C17 C18 C19 C20 -0.8(6)
C18 C19 C20 C21 0.8(7)
C19 C20 C21 C22 -0.3(6)
C18 C17 C22 C21 0.1(4)
C16 C17 C22 C21 178.7(3)
C20 C21 C22 C17 -0.1(5)
C29 N1 C23 C8 80.9(2)
C26 N1 C23 C8 -159.39(19)
C29 N1 C23 C24 -154.58(18)
C26 N1 C23 C24 -34.8(2)
O1 C8 C23 N1 53.9(3)
O1 C8 C23 C24 -64.6(3)
C9 O2 C24 C23 134.2(2)
C9 O2 C24 C25 -111.6(2)
N1 C23 C24 O2 161.63(18)
C8 C23 C24 O2 -73.6(2)
N1 C23 C24 C25 41.4(2)
C8 C23 C24 C25 166.21(19)
C16 O3 C25 C24 -169.3(2)
C16 O3 C25 C26 75.7(2)
O2 C24 C25 O3 88.5(2)
C23 C24 C25 O3 -153.62(18)
O2 C24 C25 C26 -149.81(19)
C23 C24 C25 C26 -31.9(2)
C23 N1 C26 C27 -109.10(18)
C29 N1 C26 C27 14.2(2)
C23 N1 C26 C25 14.7(2)
C29 N1 C26 C25 138.02(19)
O3 C25 C26 N1 128.62(19)
C24 C25 C26 N1 11.1(2)
O3 C25 C26 C27 -115.5(2)
C24 C25 C26 C27 126.9(2)
N1 C26 C27 O4 -161.13(17)
C25 C26 C27 O4 81.8(2)
N1 C26 C27 C28 -36.5(2)
C25 C26 C27 C28 -153.51(18)
C31 O5 C28 C29 161.96(18)
C31 O5 C28 C27 -87.1(2)
O4 C27 C28 O5 49.3(3)
C26 C27 C28 O5 -71.5(2)
O4 C27 C28 C29 165.3(2)
C26 C27 C28 C29 44.5(2)
C23 N1 C29 C30 -101.6(2)
C26 N1 C29 C30 139.6(2)
C23 N1 C29 C28 132.68(19)
C26 N1 C29 C28 14.0(2)
O5 C28 C29 N1 82.0(2)
C27 C28 C29 N1 -36.0(2)
O5 C28 C29 C30 -42.7(3)
C27 C28 C29 C30 -160.7(2)
C32 O6 C31 O5 -67.1(3)
C28 O5 C31 O6 -60.7(3)
